data_7203536
loop_
_publ_author_name
'De, Senjuti'
'Chowdhury, Shubhamoy'
'Tocher, Derek A.'
'Datta, Dipankar'

_publ_section_title
;
 Molecular and supramolecular structures of benzil dihydrazone, an
 organic helical molecule. Comparison with diacetyl dihydrazone
;
_journal_issue 9
_journal_name_full CrystEngComm
_journal_page_first 670
_journal_paper_doi 10.1039/b608107j
_journal_volume 8
_journal_year 2006
_chemical_formula_sum 'C14 H14 N4'
_chemical_formula_weight 238.29
_chemical_name_systematic
;
?
;
_space_group_IT_number 15
_symmetry_cell_setting monoclinic
_symmetry_space_group_name_Hall '-C 2yc'
_symmetry_space_group_name_H-M 'C 1 2/c 1'
_atom_sites_solution_hydrogens geom
_atom_sites_solution_primary direct
_atom_sites_solution_secondary difmap
_audit_creation_method SHELXL-97
_cell_angle_alpha 90.00
_cell_angle_beta 111.4430(10)
_cell_angle_gamma 90.00
_cell_formula_units_Z 16
_cell_length_a 27.0695(16)
_cell_length_b 6.1051(4)
_cell_length_c 32.4245(19)
_cell_measurement_temperature 293(2)
_cell_volume 4987.6(5)
_computing_cell_refinement 'Bruker SAINT'
_computing_data_collection 'Bruker SMART'
_computing_data_reduction 'Bruker SAINT'
_computing_structure_refinement 'SHELXL-97 (Sheldrick, 1997)'
_computing_structure_solution 'SHELXS-97 (Sheldrick, 1990)'
_diffrn_ambient_temperature 293(2)
_diffrn_measured_fraction_theta_full 0.999
_diffrn_measured_fraction_theta_max 0.959
_diffrn_measurement_device_type 'Bruker SMART APEX diffractometer'
_diffrn_measurement_method '\w rotation with narrow frames'
_diffrn_radiation_monochromator graphite
_diffrn_radiation_source 'fine-focus sealed tube'
_diffrn_radiation_type MoK\a
_diffrn_radiation_wavelength 0.71073
_diffrn_reflns_av_R_equivalents 0.0252
_diffrn_reflns_av_sigmaI/netI 0.0247
_diffrn_reflns_limit_h_max 35
_diffrn_reflns_limit_h_min -36
_diffrn_reflns_limit_k_max 8
_diffrn_reflns_limit_k_min -8
_diffrn_reflns_limit_l_max 43
_diffrn_reflns_limit_l_min -43
_diffrn_reflns_number 21247
_diffrn_reflns_theta_full 26.00
_diffrn_reflns_theta_max 28.31
_diffrn_reflns_theta_min 1.35
_diffrn_standards_number 0
_exptl_absorpt_coefficient_mu 0.080
_exptl_absorpt_correction_T_max 0.9874
_exptl_absorpt_correction_T_min 0.9651
_exptl_absorpt_correction_type multi-scan
_exptl_crystal_colour colourless
_exptl_crystal_density_diffrn 1.269
_exptl_crystal_density_method 'not measured'
_exptl_crystal_description column
_exptl_crystal_F_000 2016
_exptl_crystal_size_max 0.45
_exptl_crystal_size_mid 0.18
_exptl_crystal_size_min 0.16
_refine_diff_density_max 0.299
_refine_diff_density_min -0.294
_refine_diff_density_rms 0.043
_refine_ls_extinction_method none
_refine_ls_goodness_of_fit_ref 1.099
_refine_ls_hydrogen_treatment mixed
_refine_ls_matrix_type full
_refine_ls_number_parameters 357
_refine_ls_number_reflns 5959
_refine_ls_number_restraints 0
_refine_ls_restrained_S_all 1.099
_refine_ls_R_factor_all 0.0661
_refine_ls_R_factor_gt 0.0577
_refine_ls_shift/su_max 0.000
_refine_ls_shift/su_mean 0.000
_refine_ls_structure_factor_coef Fsqd
_refine_ls_weighting_details 'calc w=1/[\s^2^(Fo^2^)+(0.0495P)^2^+5.4326P] where P=(Fo^2^+2Fc^2^)/3'
_refine_ls_weighting_scheme calc
_refine_ls_wR_factor_gt 0.1320
_refine_ls_wR_factor_ref 0.1371
_reflns_number_gt 5227
_reflns_number_total 5959
_reflns_threshold_expression I>2\s(I)
_cod_data_source_file B608107J.txt
_cod_data_source_block str0229
_cod_original_sg_symbol_H-M C2/c
_cod_database_code 7203536

loop_
_symmetry_equiv_pos_as_xyz
'x, y, z'
'-x, y, -z+1/2'
'x+1/2, y+1/2, z'
'-x+1/2, y+1/2, -z+1/2'
'-x, -y, -z'
'x, -y, z-1/2'
'-x+1/2, -y+1/2, -z'
'x+1/2, -y+1/2, z-1/2'

loop_
_atom_site_label
_atom_site_type_symbol
_atom_site_fract_x
_atom_site_fract_y
_atom_site_fract_z
_atom_site_U_iso_or_equiv
_atom_site_adp_type
_atom_site_occupancy
_atom_site_symmetry_multiplicity
_atom_site_calc_flag
_atom_site_refinement_flags
_atom_site_disorder_assembly
_atom_site_disorder_group
N1 N 0.30060(5) 0.9384(2) 0.03292(5) 0.0297(3) Uani 1 1 d . . .
N2 N 0.34780(5) 0.9686(2) 0.06717(4) 0.0248(3) Uani 1 1 d . . .
N3 N 0.33577(6) 0.4644(3) 0.06097(5) 0.0314(3) Uani 1 1 d . . .
N4 N 0.36229(5) 0.4976(2) 0.03259(4) 0.0253(3) Uani 1 1 d . . .
N5 N 0.20235(6) 0.7239(3) 0.07681(5) 0.0325(3) Uani 1 1 d . . .
N6 N 0.25173(5) 0.6910(2) 0.10748(4) 0.0287(3) Uani 1 1 d . . .
N7 N 0.21761(6) 0.2511(2) 0.05100(4) 0.0268(3) Uani 1 1 d . . .
N8 N 0.20023(5) 0.2202(2) 0.08539(4) 0.0241(3) Uani 1 1 d . . .
C1 C 0.38834(6) 0.8559(2) 0.06783(5) 0.0227(3) Uani 1 1 d . . .
C2 C 0.43986(6) 0.8954(3) 0.10377(5) 0.0286(3) Uani 1 1 d . . .
C3 C 0.45001(7) 1.0874(3) 0.12875(6) 0.0379(4) Uani 1 1 d . . .
H3A H 0.4239 1.1947 0.1227 0.045 Uiso 1 1 calc R . .
C4 C 0.49854(8) 1.1195(4) 0.16245(6) 0.0501(5) Uani 1 1 d . . .
H4A H 0.5050 1.2486 0.1788 0.060 Uiso 1 1 calc R . .
C5 C 0.53746(8) 0.9611(5) 0.17200(6) 0.0556(6) Uani 1 1 d . . .
H5A H 0.5700 0.9831 0.1948 0.067 Uiso 1 1 calc R . .
C6 C 0.52793(8) 0.7704(4) 0.14769(7) 0.0531(6) Uani 1 1 d . . .
H6A H 0.5541 0.6632 0.1541 0.064 Uiso 1 1 calc R . .
C7 C 0.47959(7) 0.7376(3) 0.11369(6) 0.0388(4) Uani 1 1 d . . .
H7A H 0.4736 0.6088 0.0973 0.047 Uiso 1 1 calc R . .
C8 C 0.38559(6) 0.6826(2) 0.03428(5) 0.0222(3) Uani 1 1 d . . .
C9 C 0.41022(6) 0.7279(3) 0.00133(5) 0.0238(3) Uani 1 1 d . . .
C10 C 0.41917(10) 0.9382(3) -0.00852(8) 0.0553(6) Uani 1 1 d . . .
H10A H 0.4119 1.0539 0.0070 0.066 Uiso 1 1 calc R . .
C11 C 0.43909(13) 0.9807(4) -0.04153(10) 0.0787(10) Uani 1 1 d . . .
H11A H 0.4448 1.1249 -0.0479 0.094 Uiso 1 1 calc R . .
C12 C 0.45038(8) 0.8149(3) -0.06464(6) 0.0450(5) Uani 1 1 d . . .
H12A H 0.4642 0.8444 -0.0864 0.054 Uiso 1 1 calc R . .
C13 C 0.44122(10) 0.6073(4) -0.05538(7) 0.0526(6) Uani 1 1 d . . .
H13A H 0.4481 0.4928 -0.0714 0.063 Uiso 1 1 calc R . .
C14 C 0.42177(9) 0.5615(3) -0.02244(7) 0.0487(5) Uani 1 1 d . . .
H14A H 0.4164 0.4167 -0.0162 0.058 Uiso 1 1 calc R . .
C15 C 0.26259(6) 0.5050(3) 0.12738(5) 0.0243(3) Uani 1 1 d . . .
C16 C 0.31752(6) 0.4678(3) 0.15834(5) 0.0305(4) Uani 1 1 d . . .
C17 C 0.35573(7) 0.6338(4) 0.16672(5) 0.0402(4) Uani 1 1 d . . .
H17A H 0.3467 0.7683 0.1525 0.048 Uiso 1 1 calc R . .
C18 C 0.40682(7) 0.5973(5) 0.19616(6) 0.0573(7) Uani 1 1 d . . .
H18A H 0.4322 0.7070 0.2014 0.069 Uiso 1 1 calc R . .
C19 C 0.42035(8) 0.3996(6) 0.21779(7) 0.0675(8) Uani 1 1 d . . .
H19A H 0.4545 0.3778 0.2383 0.081 Uiso 1 1 calc R . .
C20 C 0.38350(8) 0.2341(5) 0.20919(7) 0.0591(7) Uani 1 1 d . . .
H20A H 0.3930 0.1001 0.2236 0.071 Uiso 1 1 calc R . .
C21 C 0.33225(7) 0.2663(4) 0.17915(6) 0.0409(4) Uani 1 1 d . . .
H21A H 0.3077 0.1528 0.1729 0.049 Uiso 1 1 calc R . .
C22 C 0.22186(6) 0.3298(2) 0.12139(5) 0.0225(3) Uani 1 1 d . . .
C23 C 0.20449(6) 0.2824(3) 0.15888(5) 0.0263(3) Uani 1 1 d . . .
C24 C 0.17997(7) 0.0854(3) 0.16145(6) 0.0362(4) Uani 1 1 d . . .
H24A H 0.1742 -0.0195 0.1394 0.043 Uiso 1 1 calc R . .
C25 C 0.16415(8) 0.0451(4) 0.19675(6) 0.0443(5) Uani 1 1 d . . .
H25A H 0.1478 -0.0870 0.1983 0.053 Uiso 1 1 calc R . .
C26 C 0.17242(7) 0.1992(4) 0.22957(6) 0.0479(5) Uani 1 1 d . . .
H26A H 0.1616 0.1711 0.2532 0.057 Uiso 1 1 calc R . .
C27 C 0.19670(7) 0.3953(4) 0.22751(6) 0.0457(5) Uani 1 1 d . . .
H27A H 0.2023 0.4992 0.2497 0.055 Uiso 1 1 calc R . .
C28 C 0.21276(7) 0.4374(3) 0.19217(5) 0.0345(4) Uani 1 1 d . . .
H28A H 0.2291 0.5698 0.1908 0.041 Uiso 1 1 calc R . .
H1NA H 0.2736(8) 0.989(3) 0.0414(6) 0.039(5) Uiso 1 1 d . . .
H1NB H 0.2952(9) 0.805(4) 0.0189(7) 0.053(6) Uiso 1 1 d . . .
H3NA H 0.3468(8) 0.545(3) 0.0860(7) 0.041(5) Uiso 1 1 d . . .
H3NB H 0.3357(8) 0.323(4) 0.0675(7) 0.044(6) Uiso 1 1 d . . .
H5NA H 0.1938(8) 0.866(4) 0.0749(7) 0.042(6) Uiso 1 1 d . . .
H5NB H 0.1767(8) 0.638(4) 0.0790(7) 0.041(6) Uiso 1 1 d . . .
H7NA H 0.2326(7) 0.381(3) 0.0504(6) 0.032(5) Uiso 1 1 d . . .
H7NB H 0.1918(8) 0.215(3) 0.0258(7) 0.035(5) Uiso 1 1 d . . .

loop_
_atom_site_aniso_label
_atom_site_aniso_U_11
_atom_site_aniso_U_22
_atom_site_aniso_U_33
_atom_site_aniso_U_23
_atom_site_aniso_U_13
_atom_site_aniso_U_12
N1 0.0247(7) 0.0321(8) 0.0314(7) -0.0043(6) 0.0093(6) 0.0039(6)
N2 0.0269(6) 0.0257(7) 0.0242(6) 0.0005(5) 0.0123(5) -0.0002(5)
N3 0.0452(8) 0.0256(7) 0.0328(7) -0.0030(6) 0.0256(7) -0.0047(6)
N4 0.0273(6) 0.0272(7) 0.0243(6) -0.0003(5) 0.0128(5) 0.0019(5)
N5 0.0343(8) 0.0250(8) 0.0320(7) 0.0031(6) 0.0049(6) -0.0003(6)
N6 0.0323(7) 0.0311(7) 0.0225(6) -0.0018(5) 0.0097(5) -0.0038(6)
N7 0.0343(7) 0.0276(7) 0.0199(6) -0.0014(5) 0.0116(6) 0.0003(6)
N8 0.0268(6) 0.0246(6) 0.0215(6) 0.0029(5) 0.0096(5) 0.0045(5)
C1 0.0262(7) 0.0241(7) 0.0204(7) 0.0010(5) 0.0117(6) 0.0005(6)
C2 0.0265(8) 0.0414(9) 0.0204(7) -0.0036(6) 0.0117(6) 0.0001(7)
C3 0.0342(9) 0.0497(11) 0.0296(8) -0.0120(8) 0.0115(7) -0.0007(8)
C4 0.0400(10) 0.0735(15) 0.0345(10) -0.0232(10) 0.0110(8) -0.0082(10)
C5 0.0310(9) 0.0991(19) 0.0300(9) -0.0158(11) 0.0032(8) -0.0020(11)
C6 0.0322(10) 0.0835(17) 0.0378(10) -0.0058(10) 0.0058(8) 0.0163(10)
C7 0.0315(9) 0.0538(11) 0.0285(8) -0.0054(8) 0.0079(7) 0.0079(8)
C8 0.0216(7) 0.0251(7) 0.0205(7) 0.0004(6) 0.0083(6) 0.0035(6)
C9 0.0198(7) 0.0314(8) 0.0204(7) -0.0017(6) 0.0077(5) 0.0004(6)
C10 0.0947(17) 0.0338(10) 0.0678(14) -0.0141(9) 0.0659(14) -0.0162(11)
C11 0.149(3) 0.0366(12) 0.102(2) -0.0087(12) 0.106(2) -0.0204(14)
C12 0.0582(12) 0.0506(12) 0.0420(10) -0.0025(9) 0.0370(10) -0.0083(9)
C13 0.0806(16) 0.0433(11) 0.0578(13) -0.0054(10) 0.0536(12) 0.0052(11)
C14 0.0794(15) 0.0302(10) 0.0593(12) 0.0028(9) 0.0526(12) 0.0076(9)
C15 0.0254(7) 0.0327(8) 0.0161(6) -0.0016(6) 0.0089(6) -0.0011(6)
C16 0.0255(7) 0.0523(10) 0.0165(7) -0.0021(7) 0.0111(6) 0.0014(7)
C17 0.0299(8) 0.0711(13) 0.0227(8) -0.0097(8) 0.0134(7) -0.0102(9)
C18 0.0269(9) 0.118(2) 0.0287(9) -0.0165(12) 0.0119(8) -0.0132(11)
C19 0.0221(9) 0.147(3) 0.0294(10) 0.0016(13) 0.0050(8) 0.0153(13)
C20 0.0355(10) 0.105(2) 0.0369(10) 0.0202(12) 0.0137(9) 0.0268(12)
C21 0.0297(9) 0.0650(13) 0.0291(8) 0.0098(8) 0.0121(7) 0.0124(8)
C22 0.0229(7) 0.0246(7) 0.0199(7) 0.0034(5) 0.0077(6) 0.0042(6)
C23 0.0224(7) 0.0362(9) 0.0213(7) 0.0062(6) 0.0092(6) 0.0066(6)
C24 0.0363(9) 0.0407(10) 0.0348(9) 0.0083(7) 0.0170(7) 0.0038(8)
C25 0.0394(10) 0.0555(12) 0.0446(10) 0.0210(9) 0.0232(9) 0.0066(9)
C26 0.0373(10) 0.0842(16) 0.0297(9) 0.0210(10) 0.0213(8) 0.0147(10)
C27 0.0363(10) 0.0778(15) 0.0259(8) -0.0017(9) 0.0149(8) 0.0080(10)
C28 0.0295(8) 0.0513(11) 0.0243(8) -0.0014(7) 0.0115(7) 0.0013(7)

loop_
_atom_type_symbol
_atom_type_description
_atom_type_scat_dispersion_real
_atom_type_scat_dispersion_imag
_atom_type_scat_source
C C 0.0033 0.0016 'International Tables Vol C Tables 4.2.6.8 and 6.1.1.4'
H H 0.0000 0.0000 'International Tables Vol C Tables 4.2.6.8 and 6.1.1.4'
N N 0.0061 0.0033 'International Tables Vol C Tables 4.2.6.8 and 6.1.1.4'

loop_
_geom_angle_atom_site_label_1
_geom_angle_atom_site_label_2
_geom_angle_atom_site_label_3
_geom_angle
_geom_angle_site_symmetry_1
_geom_angle_site_symmetry_3
_geom_angle_publ_flag
N2 N1 H1NA 108.6(12) . . ?
N2 N1 H1NB 117.0(14) . . ?
H1NA N1 H1NB 116.3(19) . . ?
C1 N2 N1 118.62(13) . . ?
N4 N3 H3NA 116.0(13) . . ?
N4 N3 H3NB 110.6(13) . . ?
H3NA N3 H3NB 110.1(19) . . ?
C8 N4 N3 118.03(13) . . ?
N6 N5 H5NA 110.7(13) . . ?
N6 N5 H5NB 116.3(13) . . ?
H5NA N5 H5NB 112.6(19) . . ?
C15 N6 N5 118.76(14) . . ?
N8 N7 H7NA 115.6(12) . . ?
N8 N7 H7NB 109.0(12) . . ?
H7NA N7 H7NB 114.4(17) . . ?
C22 N8 N7 119.23(13) . . ?
N2 C1 C2 118.63(13) . . ?
N2 C1 C8 123.27(13) . . ?
C2 C1 C8 118.08(13) . . ?
C7 C2 C3 118.45(16) . . ?
C7 C2 C1 119.84(15) . . ?
C3 C2 C1 121.71(15) . . ?
C4 C3 C2 120.48(18) . . ?
C4 C3 H3A 119.8 . . ?
C2 C3 H3A 119.8 . . ?
C5 C4 C3 120.4(2) . . ?
C5 C4 H4A 119.8 . . ?
C3 C4 H4A 119.8 . . ?
C6 C5 C4 119.77(18) . . ?
C6 C5 H5A 120.1 . . ?
C4 C5 H5A 120.1 . . ?
C5 C6 C7 120.23(19) . . ?
C5 C6 H6A 119.9 . . ?
C7 C6 H6A 119.9 . . ?
C6 C7 C2 120.69(18) . . ?
C6 C7 H7A 119.7 . . ?
C2 C7 H7A 119.7 . . ?
N4 C8 C9 118.56(13) . . ?
N4 C8 C1 123.00(13) . . ?
C9 C8 C1 118.44(13) . . ?
C10 C9 C14 117.78(15) . . ?
C10 C9 C8 120.72(14) . . ?
C14 C9 C8 121.38(15) . . ?
C9 C10 C11 120.55(18) . . ?
C9 C10 H10A 119.7 . . ?
C11 C10 H10A 119.7 . . ?
C12 C11 C10 121.0(2) . . ?
C12 C11 H11A 119.5 . . ?
C10 C11 H11A 119.5 . . ?
C13 C12 C11 118.78(17) . . ?
C13 C12 H12A 120.6 . . ?
C11 C12 H12A 120.6 . . ?
C12 C13 C14 121.08(18) . . ?
C12 C13 H13A 119.5 . . ?
C14 C13 H13A 119.5 . . ?
C9 C14 C13 120.79(18) . . ?
C9 C14 H14A 119.6 . . ?
C13 C14 H14A 119.6 . . ?
N6 C15 C16 117.76(14) . . ?
N6 C15 C22 122.91(13) . . ?
C16 C15 C22 119.31(14) . . ?
C21 C16 C17 119.04(16) . . ?
C21 C16 C15 120.35(16) . . ?
C17 C16 C15 120.60(16) . . ?
C18 C17 C16 119.9(2) . . ?
C18 C17 H17A 120.0 . . ?
C16 C17 H17A 120.0 . . ?
C19 C18 C17 120.4(2) . . ?
C19 C18 H18A 119.8 . . ?
C17 C18 H18A 119.8 . . ?
C20 C19 C18 120.18(19) . . ?
C20 C19 H19A 119.9 . . ?
C18 C19 H19A 119.9 . . ?
C19 C20 C21 120.2(2) . . ?
C19 C20 H20A 119.9 . . ?
C21 C20 H20A 119.9 . . ?
C20 C21 C16 120.2(2) . . ?
C20 C21 H21A 119.9 . . ?
C16 C21 H21A 119.9 . . ?
N8 C22 C23 117.81(14) . . ?
N8 C22 C15 124.00(13) . . ?
C23 C22 C15 118.18(13) . . ?
C24 C23 C28 119.13(15) . . ?
C24 C23 C22 121.29(15) . . ?
C28 C23 C22 119.58(15) . . ?
C25 C24 C23 120.16(18) . . ?
C25 C24 H24A 119.9 . . ?
C23 C24 H24A 119.9 . . ?
C26 C25 C24 120.43(19) . . ?
C26 C25 H25A 119.8 . . ?
C24 C25 H25A 119.8 . . ?
C25 C26 C27 120.11(16) . . ?
C25 C26 H26A 119.9 . . ?
C27 C26 H26A 119.9 . . ?
C26 C27 C28 119.93(19) . . ?
C26 C27 H27A 120.0 . . ?
C28 C27 H27A 120.0 . . ?
C27 C28 C23 120.24(18) . . ?
C27 C28 H28A 119.9 . . ?
C23 C28 H28A 119.9 . . ?

loop_
_geom_bond_atom_site_label_1
_geom_bond_atom_site_label_2
_geom_bond_distance
_geom_bond_site_symmetry_2
_geom_bond_publ_flag
N1 N2 1.3648(18) . ?
N1 H1NA 0.92(2) . ?
N1 H1NB 0.92(2) . ?
N2 C1 1.2892(19) . ?
N3 N4 1.3734(18) . ?
N3 H3NA 0.90(2) . ?
N3 H3NB 0.89(2) . ?
N4 C8 1.285(2) . ?
N5 N6 1.3579(19) . ?
N5 H5NA 0.89(2) . ?
N5 H5NB 0.89(2) . ?
N6 C15 1.286(2) . ?
N7 N8 1.3726(17) . ?
N7 H7NA 0.89(2) . ?
N7 H7NB 0.89(2) . ?
N8 C22 1.2858(19) . ?
C1 C2 1.474(2) . ?
C1 C8 1.500(2) . ?
C2 C7 1.391(2) . ?
C2 C3 1.394(2) . ?
C3 C4 1.382(3) . ?
C3 H3A 0.9300 . ?
C4 C5 1.379(3) . ?
C4 H4A 0.9300 . ?
C5 C6 1.376(3) . ?
C5 H5A 0.9300 . ?
C6 C7 1.383(3) . ?
C6 H6A 0.9300 . ?
C7 H7A 0.9300 . ?
C8 C9 1.4777(19) . ?
C9 C10 1.366(2) . ?
C9 C14 1.379(2) . ?
C10 C11 1.388(3) . ?
C10 H10A 0.9300 . ?
C11 C12 1.359(3) . ?
C11 H11A 0.9300 . ?
C12 C13 1.346(3) . ?
C12 H12A 0.9300 . ?
C13 C14 1.381(2) . ?
C13 H13A 0.9300 . ?
C14 H14A 0.9300 . ?
C15 C16 1.476(2) . ?
C15 C22 1.497(2) . ?
C16 C21 1.390(3) . ?
C16 C17 1.402(3) . ?
C17 C18 1.382(3) . ?
C17 H17A 0.9300 . ?
C18 C19 1.377(4) . ?
C18 H18A 0.9300 . ?
C19 C20 1.375(4) . ?
C19 H19A 0.9300 . ?
C20 C21 1.387(3) . ?
C20 H20A 0.9300 . ?
C21 H21A 0.9300 . ?
C22 C23 1.4834(19) . ?
C23 C24 1.391(2) . ?
C23 C28 1.391(2) . ?
C24 C25 1.383(2) . ?
C24 H24A 0.9300 . ?
C25 C26 1.376(3) . ?
C25 H25A 0.9300 . ?
C26 C27 1.379(3) . ?
C26 H26A 0.9300 . ?
C27 C28 1.390(2) . ?
C27 H27A 0.9300 . ?
C28 H28A 0.9300 . ?

loop_
_geom_hbond_atom_site_label_D
_geom_hbond_atom_site_label_H
_geom_hbond_atom_site_label_A
_geom_hbond_distance_DH
_geom_hbond_distance_HA
_geom_hbond_distance_DA
_geom_hbond_angle_DHA
_geom_hbond_site_symmetry_A
N1 H1NA N7 0.92(2) 2.30(2) 3.162(2) 154.6(17) 1_565
N1 H1NB N3 0.92(2) 2.51(2) 3.078(2) 120.6(17) .
N1 H1NB N4 0.92(2) 2.53(2) 3.169(2) 126.7(18) .
N3 H3NA N2 0.90(2) 2.66(2) 3.095(2) 110.7(15) .
N3 H3NB N2 0.89(2) 2.19(2) 3.043(2) 160.8(19) 1_545
N3 H3NB N1 0.89(2) 2.63(2) 3.378(2) 142.9(17) 1_545
N5 H5NA N8 0.89(2) 2.19(2) 3.045(2) 161.0(18) 1_565
N5 H5NA N7 0.89(2) 2.63(2) 3.389(2) 143.4(17) 1_565
N5 H5NB N8 0.89(2) 2.62(2) 3.090(2) 113.8(15) .
N7 H7NA N5 0.89(2) 2.51(2) 3.075(2) 121.7(14) .
N7 H7NA N6 0.89(2) 2.56(2) 3.191(2) 127.8(14) .
N7 H7NB N4 0.89(2) 2.32(2) 3.1691(19) 160.1(17) 7

loop_
_geom_torsion_atom_site_label_1
_geom_torsion_atom_site_label_2
_geom_torsion_atom_site_label_3
_geom_torsion_atom_site_label_4
_geom_torsion
_geom_torsion_site_symmetry_1
_geom_torsion_site_symmetry_2
_geom_torsion_site_symmetry_3
_geom_torsion_site_symmetry_4
_geom_torsion_publ_flag
N1 N2 C1 C2 177.38(13) . . . . ?
N1 N2 C1 C8 -3.9(2) . . . . ?
N2 C1 C2 C7 160.30(15) . . . . ?
C8 C1 C2 C7 -18.5(2) . . . . ?
N2 C1 C2 C3 -19.1(2) . . . . ?
C8 C1 C2 C3 162.12(15) . . . . ?
C7 C2 C3 C4 0.2(3) . . . . ?
C1 C2 C3 C4 179.56(16) . . . . ?
C2 C3 C4 C5 -0.4(3) . . . . ?
C3 C4 C5 C6 0.3(3) . . . . ?
C4 C5 C6 C7 0.2(3) . . . . ?
C5 C6 C7 C2 -0.5(3) . . . . ?
C3 C2 C7 C6 0.3(3) . . . . ?
C1 C2 C7 C6 -179.11(17) . . . . ?
N3 N4 C8 C9 -174.71(13) . . . . ?
N3 N4 C8 C1 4.5(2) . . . . ?
N2 C1 C8 N4 -70.7(2) . . . . ?
C2 C1 C8 N4 108.04(17) . . . . ?
N2 C1 C8 C9 108.49(16) . . . . ?
C2 C1 C8 C9 -72.78(18) . . . . ?
N4 C8 C9 C10 157.62(18) . . . . ?
C1 C8 C9 C10 -21.6(2) . . . . ?
N4 C8 C9 C14 -18.2(2) . . . . ?
C1 C8 C9 C14 162.58(17) . . . . ?
C14 C9 C10 C11 0.2(4) . . . . ?
C8 C9 C10 C11 -175.8(2) . . . . ?
C9 C10 C11 C12 -0.3(5) . . . . ?
C10 C11 C12 C13 0.9(4) . . . . ?
C11 C12 C13 C14 -1.3(4) . . . . ?
C10 C9 C14 C13 -0.7(3) . . . . ?
C8 C9 C14 C13 175.28(19) . . . . ?
C12 C13 C14 C9 1.3(4) . . . . ?
N5 N6 C15 C16 175.96(13) . . . . ?
N5 N6 C15 C22 -5.8(2) . . . . ?
N6 C15 C16 C21 -176.85(14) . . . . ?
C22 C15 C16 C21 4.9(2) . . . . ?
N6 C15 C16 C17 2.3(2) . . . . ?
C22 C15 C16 C17 -176.03(13) . . . . ?
C21 C16 C17 C18 -1.6(2) . . . . ?
C15 C16 C17 C18 179.28(15) . . . . ?
C16 C17 C18 C19 -0.8(3) . . . . ?
C17 C18 C19 C20 2.1(3) . . . . ?
C18 C19 C20 C21 -0.9(3) . . . . ?
C19 C20 C21 C16 -1.5(3) . . . . ?
C17 C16 C21 C20 2.7(2) . . . . ?
C15 C16 C21 C20 -178.15(16) . . . . ?
N7 N8 C22 C23 -176.24(13) . . . . ?
N7 N8 C22 C15 5.0(2) . . . . ?
N6 C15 C22 N8 69.5(2) . . . . ?
C16 C15 C22 N8 -112.32(16) . . . . ?
N6 C15 C22 C23 -109.28(16) . . . . ?
C16 C15 C22 C23 68.93(18) . . . . ?
N8 C22 C23 C24 20.7(2) . . . . ?
C15 C22 C23 C24 -160.43(14) . . . . ?
N8 C22 C23 C28 -159.21(15) . . . . ?
C15 C22 C23 C28 19.6(2) . . . . ?
C28 C23 C24 C25 0.0(2) . . . . ?
C22 C23 C24 C25 180.00(15) . . . . ?
C23 C24 C25 C26 0.1(3) . . . . ?
C24 C25 C26 C27 -0.1(3) . . . . ?
C25 C26 C27 C28 0.1(3) . . . . ?
C26 C27 C28 C23 -0.1(3) . . . . ?
C24 C23 C28 C27 0.0(2) . . . . ?
C22 C23 C28 C27 179.99(15) . . . . ?
